data_4321980
loop_
_publ_author_name
'Christopher E. Keefer'
'Robert D. Bereman'
'Suzanne T. Purrington'
'Brian W. Knight'
'Paul D. Boyle'

_publ_contact_author_address
;
Department of Chemistry
Box 8204
North Carolina State University
Raleigh, NC 27695-8204
;
_publ_contact_author_email R_Bereman@ncsu.edu
_publ_contact_author_fax 1(919)5155079
_publ_contact_author_name 'Robert D. Bereman'
_publ_contact_author_phone 1(919)5151963
_publ_section_title
;
 The 195Pt NMR of L2Pt(1,2-dithiolene) Complexes
;
_journal_name_full 'Inorganic Chemistry'
_journal_page_first 2294
_journal_page_last 2302
_journal_paper_doi 10.1021/ic980369d
_journal_volume 38
_journal_year 1999
_chemical_formula_moiety 'Pt C12 H16 S4 '
_chemical_formula_sum 'C12 H16 Pt S4'
_chemical_formula_weight 483.58
_chemical_name_common (COD)Pt(dddt)
_chemical_name_systematic
;
(1,5-cyclooctadiene)(5,6-dihydro-1,4-dithiin-2,3-dithiolate)platinum(II)
;
_space_group_IT_number 14
_symmetry_cell_setting monoclinic
_symmetry_space_group_name_Hall '-P 2yab'
_symmetry_space_group_name_H-M 'P 1 21/a 1'
_cell_angle_alpha 90.0
_cell_angle_beta 102.870(10)
_cell_angle_gamma 90.0
_cell_formula_units_Z 4
_cell_length_a 10.2420(10)
_cell_length_b 10.7510(10)
_cell_length_c 13.289(2)
_cell_measurement_reflns_used 41
_cell_measurement_temperature 293
_cell_measurement_theta_max 22.00
_cell_measurement_theta_min 20.00
_cell_volume 1426.5(3)
_computing_data_reduction 'NRCVAX DATRD2'
_computing_molecular_graphics NRCVAX
_computing_publication_material 'NRCVAX TABLES Jan 94 Version'
_computing_structure_refinement 'NRCVAX LSTSQ'
_computing_structure_solution SIR92
_diffrn_ambient_temperature 293
_diffrn_measurement_device 'Rigaku AFC-6    '
_diffrn_measurement_method 'Theta/2theta scan b/P/b '
_diffrn_radiation_monochromator graphite
_diffrn_radiation_source 'xray tube'
_diffrn_radiation_type 'Molybdenum K\a'
_diffrn_radiation_wavelength .70930
_diffrn_reflns_av_R_equivalents .072
_diffrn_reflns_limit_h_max 11
_diffrn_reflns_limit_h_min -12
_diffrn_reflns_limit_k_max 12
_diffrn_reflns_limit_k_min 0
_diffrn_reflns_limit_l_max 15
_diffrn_reflns_limit_l_min 0
_diffrn_reflns_number 2938
_diffrn_reflns_theta_max 25.00
_diffrn_reflns_theta_min 0.00
_diffrn_standards_decay_% .3
_diffrn_standards_interval_count 100
_diffrn_standards_number 3
_exptl_absorpt_coefficient_mu 10.48
_exptl_absorpt_correction_T_max .9960
_exptl_absorpt_correction_T_min .3570
_exptl_absorpt_correction_type psi-scan
_exptl_crystal_colour orange
_exptl_crystal_density_diffrn 2.252
_exptl_crystal_description 'rectangular prism'
_exptl_crystal_F_000 914.31
_exptl_crystal_size_max .42
_exptl_crystal_size_mid .40
_exptl_crystal_size_min .21
_refine_diff_density_max 1.75
_refine_diff_density_min -1.57
_refine_ls_extinction_coef 0.0199(16)
_refine_ls_extinction_method Larson
_refine_ls_goodness_of_fit_obs 1.54
_refine_ls_hydrogen_treatment noref
_refine_ls_matrix_type full
_refine_ls_number_parameters 155
_refine_ls_number_reflns 2306
_refine_ls_R_factor_all .044
_refine_ls_R_factor_obs .044
_refine_ls_shift/esd_max .015
_refine_ls_structure_factor_coef F
_refine_ls_weighting_details 'w = 1/(\s^2^(F)+ .0005F^2^)'
_refine_ls_weighting_scheme calc
_refine_ls_wR_factor_all .048
_refine_ls_wR_factor_obs .048
_reflns_number_observed 2310
_reflns_number_total 2512
_reflns_observed_criterion 'Inet >  .5\s(Inet)'
_cod_data_source_file ic980369d_2.cif
_cod_data_source_block 1
_cod_depositor_comments
;
The following automatic conversions were performed:

'_refine_ls_weighting_scheme' value '1/(\s^2^(F)+ .0005F^2^)' was
changed to 'calc'. New tag '_refine_ls_weighting_details' was
created. The value of the new tag was set to 'w = 1/(\s^2^(F)+
.0005F^2^)'.

Automatic conversion script
Id: cif_fix_values 3143 2015-03-26 13:38:13Z robertas 
;
_cod_original_sg_symbol_H-M 'P 21/a'
_cod_original_formula_sum 'Pt C12 H16 S4 '
_cod_database_code 4321980

loop_
_symmetry_equiv_pos_as_xyz
x,y,z
-x,-y,-z
1/2-x,1/2+y,-z
1/2+x,1/2-y,z

loop_
_atom_site_aniso_label
_atom_site_aniso_U_11
_atom_site_aniso_U_22
_atom_site_aniso_U_33
_atom_site_aniso_U_12
_atom_site_aniso_U_13
_atom_site_aniso_U_23
_atom_site_aniso_type_symbol
Pt .0282(2) .0278(2) .0241(2) .00090(15) .00604(14) .00267(14) Pt
S1 .0303(12) .0355(11) .0298(12) .0027(10) .0032(10) .0105(9) S
S2 .0431(14) .0442(13) .0276(12) -.0038(11) .0012(10) .0127(10) S
S3 .0474(17) .0489(14) .0406(15) -.0033(13) -.0141(12) .0066(12) S
S4 .0421(15) .0726(18) .0381(14) -.0181(14) .0045(12) .0087(13) S
C1 .028(5) .039(5) .034(5) -.002(4) .005(4) -.004(4) C
C2 .030(5) .032(4) .030(5) .004(4) .004(4) .003(4) C
C3 .125(12) .056(7) .037(6) -.033(8) -.015(7) -.007(5) C
C4 .146(14) .086(10) .049(7) -.077(10) -.016(8) .010(7) C
C5 .035(5) .040(5) .042(6) -.002(4) .001(4) .007(4) C
C6 .049(6) .051(6) .030(5) -.001(5) .002(5) .003(4) C
C7 .21(2) .059(8) .049(8) -.037(11) -.009(10) -.011(6) C
C8 .099(11) .050(7) .075(9) -.032(7) .018(8) -.005(6) C
C9 .035(6) .052(6) .058(6) -.017(5) .013(5) .015(5) C
C10 .043(6) .067(7) .044(6) -.006(6) .021(5) .011(5) C
C11 .085(11) .118(14) .091(11) .036(9) .059(9) .041(9) C
C12 .040(7) .116(11) .081(10) .021(8) .015(7) .030(9) C

loop_
_atom_site_label
_atom_site_fract_x
_atom_site_fract_y
_atom_site_fract_z
_atom_site_U_iso_or_equiv
_atom_site_thermal_displace_type
_atom_site_calc_flag
_atom_site_refinement_flags
_atom_site_type_symbol
Pt .37917(3) .94642(3) .21622(2) .02668(20) Uij ? . Pt
S1 .5157(2) 1.0861(2) .16252(17) .0324(11) Uij ? . S
S2 .5369(3) .9200(2) .36321(18) .0393(12) Uij ? . S
S3 .8158(3) 1.0051(3) .4448(2) .0494(15) Uij ? . S
S4 .7901(3) 1.1771(3) .23508(20) .0516(15) Uij ? . S
C1 .6633(9) 1.0823(8) .2606(7) .034(5) Uij ? . C
C2 .6712(9) 1.0112(8) .3456(7) .031(4) Uij ? . C
C3 .8578(16) 1.1688(11) .4502(9) .078(9) Uij ? . C
C4 .8797(17) 1.2284(14) .3614(10) .099(10) Uij ? . C
C5 .2011(10) 1.0167(9) .1089(8) .040(5) Uij ? . C
C6 .2564(11) .9213(9) .0591(7) .044(6) Uij ? . C
C7 .209(2) .7906(13) .0507(11) .111(13) Uij ? . C
C8 .2118(15) .7174(11) .1402(10) .075(9) Uij ? . C
C9 .2755(10) .7731(10) .2416(8) .048(6) Uij ? . C
C10 .2249(11) .8711(11) .2898(8) .050(6) Uij ? . C
C11 .0959(16) .9362(15) .2478(13) .092(11) Uij ? . C
C12 .0839(13) 1.0087(16) .1565(12) .079(9) Uij ? . C
H3a .932 1.184 .507 .0826 Uiso ? . H
H3b .783 1.213 .465 .0826 Uiso ? . H
H4a .869 1.317 .367 .1036 Uiso ? . H
H4b .973 1.215 .364 .1036 Uiso ? . H
H5 .222 1.100 .092 .0490 Uiso ? . H
H6 .311 .946 .013 .0531 Uiso ? . H
H7a .262 .746 .012 .1155 Uiso ? . H
H7b .120 .790 .008 .1155 Uiso ? . H
H8a .120 .704 .141 .0848 Uiso ? . H
H8b .250 .638 .132 .0848 Uiso ? . H
H9 .342 .720 .284 .0583 Uiso ? . H
H10 .256 .881 .363 .0613 Uiso ? . H
H11a .060 .983 .297 .1082 Uiso ? . H
H11b .031 .872 .224 .1082 Uiso ? . H
H12a .009 .983 .103 .0888 Uiso ? . H
H12b .064 1.092 .175 .0888 Uiso ? . H

loop_
_atom_type_symbol
_atom_type_description
_atom_type_scat_dispersion_real
_atom_type_scat_dispersion_imag
_atom_type_scat_source
Pt ? -2.352 8.388 'International Tables Vol. IV Table 2.2B'
C ? .002 .002 'International Tables Vol. IV Table 2.2B'
H ? .000 .000 'International Tables Vol. IV Table 2.2B'
S ? .110 .124 'International Tables Vol. IV Table 2.2B'

loop_
_geom_angle_atom_site_label_1
_geom_angle_atom_site_label_2
_geom_angle_atom_site_label_3
_geom_angle
_geom_angle_site_symmetry_1
_geom_angle_site_symmetry_2
_geom_angle_site_symmetry_3
_geom_angle_publ_flag
S1 PT S2 89.02(8) ? ? ? ?
S1 PT C5 92.8(3) ? ? ? ?
S1 PT C6 92.6(3) ? ? ? ?
S1 PT C9 163.0(3) ? ? ? ?
S1 PT C10 160.1(3) ? ? ? ?
S2 PT C5 160.1(3) ? ? ? ?
S2 PT C6 162.3(3) ? ? ? ?
S2 PT C9 92.1(3) ? ? ? ?
S2 PT C10 90.9(3) ? ? ? ?
C5 PT C6 37.4(4) ? ? ? ?
C5 PT C9 91.8(4) ? ? ? ?
C5 PT C10 80.7(4) ? ? ? ?
C6 PT C9 81.3(4) ? ? ? ?
C6 PT C10 93.5(4) ? ? ? ?
C9 PT C10 36.9(4) ? ? ? ?
PT S1 C1 103.8(3) ? ? ? ?
PT S2 C2 104.3(3) ? ? ? ?
C2 S3 C3 98.5(5) ? ? ? ?
C1 S4 C4 104.1(6) ? ? ? ?
S1 C1 S4 113.3(5) ? ? ? ?
S1 C1 C2 120.8(7) ? ? ? ?
S4 C1 C2 125.8(8) ? ? ? ?
S2 C2 S3 115.9(5) ? ? ? ?
S2 C2 C1 121.8(7) ? ? ? ?
S3 C2 C1 122.2(7) ? ? ? ?
S3 C3 C4 119.5(9) ? ? ? ?
S4 C4 C3 119.8(9) ? ? ? ?
PT C5 C6 71.9(6) ? ? ? ?
PT C5 C12 109.9(8) ? ? ? ?
C6 C5 C12 127.5(11) ? ? ? ?
PT C6 C5 70.7(6) ? ? ? ?
PT C6 C7 107.2(7) ? ? ? ?
C5 C6 C7 124.7(12) ? ? ? ?
C6 C7 C8 121.1(11) ? ? ? ?
C7 C8 C9 117.3(10) ? ? ? ?
PT C9 C8 109.3(7) ? ? ? ?
PT C9 C10 70.9(6) ? ? ? ?
C8 C9 C10 126.1(10) ? ? ? ?
PT C10 C9 72.2(5) ? ? ? ?
PT C10 C11 109.1(7) ? ? ? ?
C9 C10 C11 125.0(12) ? ? ? ?
C10 C11 C12 118.6(10) ? ? ? ?
C5 C12 C11 118.1(11) ? ? ? ?

loop_
_geom_bond_atom_site_label_1
_geom_bond_atom_site_label_2
_geom_bond_distance
_geom_bond_site_symmetry_1
_geom_bond_site_symmetry_2
_geom_bond_publ_flag
PT S1 2.272(2) ? ? ?
PT S2 2.258(2) ? ? ?
PT C5 2.184(10) ? ? ?
PT C6 2.201(10) ? ? ?
PT C9 2.208(9) ? ? ?
PT C10 2.190(9) ? ? ?
S1 C1 1.763(10) ? ? ?
S2 C2 1.747(9) ? ? ?
S3 C2 1.751(10) ? ? ?
S3 C3 1.809(12) ? ? ?
S4 C1 1.742(10) ? ? ?
S4 C4 1.811(12) ? ? ?
C1 C2 1.352(13) ? ? ?
C3 C4 1.404(18) ? ? ?
C5 C6 1.406(15) ? ? ?
C5 C12 1.479(16) ? ? ?
C6 C7 1.482(17) ? ? ?
C7 C8 1.421(20) ? ? ?
C8 C9 1.486(17) ? ? ?
C9 C10 1.392(16) ? ? ?
C10 C11 1.489(19) ? ? ?
C11 C12 1.42(2) ? ? ?
